data_7719034
loop_
_publ_author_name
'Chauhan, Pinky'
'Ravikanth, Mangalampalli'

_publ_section_title
;
 Synthesis, structure, spectral and redox properties of 3-pyrrolyl BODIPYs
 containing one to eight bromides at the pyrrole carbons.
;
_journal_issue 18
_journal_name_full 'Dalton transactions (Cambridge, England : 2003)'
_journal_page_first 7465
_journal_page_last 7474
_journal_paper_doi 10.1039/d5dt00431d
_journal_volume 54
_journal_year 2025
_chemical_formula_moiety 'C20 H12 B Br4 F2 N3'
_chemical_formula_sum 'C20 H12 B Br4 F2 N3'
_chemical_formula_weight 662.773
_space_group_crystal_system triclinic
_space_group_IT_number 2
_space_group_name_Hall '-P 1'
_space_group_name_H-M_alt 'P -1'
_symmetry_Int_Tables_number 2
_atom_sites_solution_primary iterative
_audit_creation_date 2025-01-27
_audit_creation_method
;
Olex2 1.5-ac6-016
(compiled 2024.01.13 svn.r2f8d729c for Rigaku Oxford Diffraction, GUI svn.r6897)
;
_audit_update_record
;
2025-01-27 deposited with the CCDC.	2025-04-03 downloaded from the CCDC.
;
_cell_angle_alpha 113.044(9)
_cell_angle_beta 98.397(9)
_cell_angle_gamma 101.444(7)
_cell_formula_units_Z 2
_cell_length_a 7.8058(8)
_cell_length_b 11.8722(8)
_cell_length_c 12.6039(15)
_cell_measurement_reflns_used 2458
_cell_measurement_temperature 150.00(10)
_cell_measurement_theta_max 20.8190
_cell_measurement_theta_min 1.9270
_cell_volume 1020.5(2)
_computing_cell_refinement 'CrysAlisPro 1.171.43.105a (Rigaku OD, 2024)'
_computing_data_collection 'PROGRAM:BIS V6.2.16/2021-10-22 && APEX4 2021.4-0                                '
_computing_data_reduction 'CrysAlisPro 1.171.43.105a (Rigaku OD, 2024)'
_computing_molecular_graphics 'Olex2 1.5-ac6-016 (Dolomanov et al., 2009)'
_computing_publication_material 'Olex2 1.5-ac6-016 (Dolomanov et al., 2009)'
_computing_structure_refinement 'olex2.refine 1.5-ac6-016 (Bourhis et al., 2015)'
_computing_structure_solution 'olex2.solve 1.5-ac6-016 (Bourhis et al., 2015)'
_diffrn_ambient_environment N~2~
_diffrn_ambient_temperature 150.00(10)
_diffrn_detector 'CCD plate'
_diffrn_detector_area_resol_mean 8
_diffrn_measured_fraction_theta_full 0.9986
_diffrn_measured_fraction_theta_max 0.9986
_diffrn_measurement_details
;
List of Runs (angles in degrees, time in seconds):

  # Type    Start    End  Width  t~exp~   \w     \q     \k     \f   Frames
#--------------------------------------------------------------------------
  1  \f    -10.27 349.73   1.50   10.00  72.69 -18.16  31.50    --   240
  2  \w    -76.17   6.33   1.50   10.00    --  -18.16  89.85 -32.66   55
  3  \w    -76.17   6.33   1.50   10.00    --  -18.16  89.85 171.34   55
  4  \w   -122.88  22.62   1.50   10.00    --  -18.16 -59.25 173.08   97
  5  \w    -76.17   6.33   1.50   10.00    --  -18.16  89.85 120.33   55
  6  \w   -122.88  22.62   1.50   10.00    --  -18.16 -59.25  20.08   97
  7  \w    -76.17   6.33   1.50   10.00    --  -18.16  89.85 -86.67   55
  8  \f   -349.73  10.27   1.50   10.00  31.11 -18.16 -31.50    --   240
;
_diffrn_measurement_device 'abstract diffractometer'
_diffrn_measurement_device_type 'Saxi-CrysAlisPro-abstract goniometer imported SAXI images'
_diffrn_measurement_method '\w and \f scans'
_diffrn_orient_matrix_type 'CrysAlisPro convention (1999,Acta A55,543-557)'
_diffrn_orient_matrix_UB_11 0.0379117000
_diffrn_orient_matrix_UB_12 0.0275351000
_diffrn_orient_matrix_UB_13 0.0622550000
_diffrn_orient_matrix_UB_21 -0.0796343000
_diffrn_orient_matrix_UB_22 0.0178764000
_diffrn_orient_matrix_UB_23 0.0104331000
_diffrn_orient_matrix_UB_31 -0.0371485000
_diffrn_orient_matrix_UB_32 -0.0591455000
_diffrn_orient_matrix_UB_33 0.0008307000
_diffrn_radiation_monochromator graphite
_diffrn_radiation_probe x-ray
_diffrn_radiation_type 'Mo K\a'
_diffrn_radiation_wavelength 0.71073
_diffrn_reflns_av_R_equivalents 0.1688
_diffrn_reflns_av_unetI/netI 0.1871
_diffrn_reflns_Laue_measured_fraction_full 0.9986
_diffrn_reflns_Laue_measured_fraction_max 0.9986
_diffrn_reflns_limit_h_max 11
_diffrn_reflns_limit_h_min -11
_diffrn_reflns_limit_k_max 16
_diffrn_reflns_limit_k_min -16
_diffrn_reflns_limit_l_max 17
_diffrn_reflns_limit_l_min -17
_diffrn_reflns_number 30267
_diffrn_reflns_point_group_measured_fraction_full 0.9986
_diffrn_reflns_point_group_measured_fraction_max 0.9986
_diffrn_reflns_theta_full 24.9954
_diffrn_reflns_theta_max 25.00
_diffrn_reflns_theta_min 1.81
_diffrn_source 'fine-focus sealed X-ray tube'
_diffrn_source_type 'Enhance (Mo) X-ray Source'
_exptl_absorpt_coefficient_mu 7.918
_exptl_absorpt_correction_T_max 1.00000
_exptl_absorpt_correction_T_min 0.45263
_exptl_absorpt_correction_type multi-scan
_exptl_absorpt_process_details
;
CrysAlisPro 1.171.43.105a (Rigaku Oxford Diffraction, 2024)
Empirical absorption correction using spherical harmonics,
implemented in SCALE3 ABSPACK scaling algorithm.
;
_exptl_crystal_colour 'metallic bluish blue'
_exptl_crystal_colour_lustre metallic
_exptl_crystal_colour_modifier bluish
_exptl_crystal_colour_primary blue
_exptl_crystal_density_diffrn 2.157
_exptl_crystal_description needle
_exptl_crystal_F_000 630.738
_exptl_crystal_size_max 0.2
_exptl_crystal_size_mid 0.1
_exptl_crystal_size_min 0.05
_refine_diff_density_max 1.5031
_refine_diff_density_min -1.7834
_refine_diff_density_rms 0.2888
_refine_ls_d_res_high 0.8410
_refine_ls_d_res_low 11.2358
_refine_ls_goodness_of_fit_ref 1.0534
_refine_ls_hydrogen_treatment constr
_refine_ls_matrix_type full
_refine_ls_number_constraints 22
_refine_ls_number_parameters 272
_refine_ls_number_reflns 3582
_refine_ls_number_restraints 0
_refine_ls_restrained_S_all 1.0534
_refine_ls_R_factor_all 0.1105
_refine_ls_R_factor_gt 0.0714
_refine_ls_shift/su_max 0.0004
_refine_ls_shift/su_mean 0.0001
_refine_ls_structure_factor_coef Fsqd
_refine_ls_weighting_details 'w=1/[\s^2^(Fo^2^)+(0.0885P)^2^+2.3501P] where P=(Fo^2^+2Fc^2^)/3'
_refine_ls_weighting_scheme calc
_refine_ls_wR_factor_gt 0.1728
_refine_ls_wR_factor_ref 0.1983
_reflns_Friedel_coverage 0.0
_reflns_limit_h_max 9
_reflns_limit_h_min -9
_reflns_limit_k_max 12
_reflns_limit_k_min -14
_reflns_limit_l_max 14
_reflns_limit_l_min 0
_reflns_number_gt 2388
_reflns_number_total 3582
_reflns_threshold_expression I>=2u(I)
_cod_data_source_file d5dt00431d2.cif
_cod_data_source_block MR_PC_3_BR_BLUE_autored
_cod_database_code 7719034
_reflns_odcompleteness_completeness 87.99
_reflns_odcompleteness_iscentric 1
_reflns_odcompleteness_theta 30.66
_olex2_refinement_description
;
1.a Aromatic/amide H refined with riding coordinates:
 N3(H4), C14(H4a), C10(H6), C4(H7), C11(H13), C6(H14), C3(H17), C7(H1c),
 C18(H1e)
1.b Idealised Me refined as rotating group:
 C1(H15a,H15b,H15c)
;
_olex2_submission_special_instructions 'No special instructions were received'
_oxdiff_exptl_absorpt_empirical_details
;
Empirical correction (ABSPACK) includes:
- Absorption correction using spherical harmonics
- Frame scaling
;
_oxdiff_exptl_absorpt_empirical_full_max 1.903
_oxdiff_exptl_absorpt_empirical_full_min 0.585

loop_
_space_group_symop_id
_space_group_symop_operation_xyz
1 x,y,z
2 -x,-y,-z

loop_
_atom_site_label
_atom_site_type_symbol
_atom_site_fract_x
_atom_site_fract_y
_atom_site_fract_z
_atom_site_U_iso_or_equiv
_atom_site_adp_type
_atom_site_occupancy
_atom_site_refinement_flags_posn
Br1 Br 0.49260(17) 1.09932(10) 1.15109(11) 0.0479(4) Uani 1.000000 .
Br2 Br 0.2728(2) 0.59981(11) 0.60823(11) 0.0600(4) Uani 1.000000 .
Br3 Br 0.27421(17) 0.58462(11) 1.30615(10) 0.0442(4) Uani 1.000000 .
Br4 Br 0.68640(18) 1.09099(11) 1.42398(11) 0.0533(4) Uani 1.000000 .
F1 F 0.1772(7) 0.6691(5) 0.8701(5) 0.0355(14) Uani 1.000000 .
F2 F 0.4620(7) 0.6535(5) 0.8839(5) 0.0348(14) Uani 1.000000 .
N1 N 0.2198(11) 0.4680(7) 0.7497(8) 0.033(2) Uani 1.000000 .
N2 N 0.2691(10) 0.5468(7) 0.9704(7) 0.0270(19) Uani 1.000000 .
N3 N 0.3837(11) 0.8390(8) 1.1000(7) 0.033(2) Uani 1.000000 .
H4 H 0.3263(11) 0.8171(8) 1.0263(7) 0.039(2) Uiso 1.000000 R
C1 C -0.1137(17) -0.1996(10) 0.7737(11) 0.048(3) Uani 1.000000 .
H15a H -0.138(10) -0.1970(10) 0.849(2) 0.071(5) Uiso 1.000000 GR
H15b H -0.225(6) -0.245(2) 0.710(5) 0.071(5) Uiso 1.000000 GR
H15c H -0.021(5) -0.244(3) 0.754(7) 0.071(5) Uiso 1.000000 GR
C2 C -0.0494(14) -0.0670(9) 0.7865(10) 0.031(2) Uani 1.000000 .
C3 C -0.1359(14) -0.0233(9) 0.7128(10) 0.034(3) Uani 1.000000 .
H17 H -0.2384(14) -0.0802(9) 0.6502(10) 0.041(3) Uiso 1.000000 R
C4 C -0.0768(13) 0.1010(9) 0.7281(9) 0.029(2) Uani 1.000000 .
H7 H -0.1393(13) 0.1292(9) 0.6772(9) 0.035(3) Uiso 1.000000 R
C5 C 0.0764(13) 0.1857(9) 0.8194(9) 0.030(2) Uani 1.000000 .
C6 C 0.1644(14) 0.1418(9) 0.8933(9) 0.031(2) Uani 1.000000 .
H14 H 0.2687(14) 0.1973(9) 0.9550(9) 0.037(3) Uiso 1.000000 R
C7 C 0.1001(14) 0.0178(10) 0.8770(9) 0.034(3) Uani 1.000000 .
H1c H 0.1597(14) -0.0103(10) 0.9291(9) 0.041(3) Uiso 1.000000 R
C8 C 0.1453(12) 0.3186(9) 0.8361(9) 0.028(2) Uani 1.000000 .
C9 C 0.1633(13) 0.3418(9) 0.7357(9) 0.030(2) Uani 1.000000 .
C10 C 0.1327(15) 0.2582(10) 0.6160(10) 0.037(3) Uani 1.000000 .
H6 H 0.0986(15) 0.1677(10) 0.5826(10) 0.044(3) Uiso 1.000000 R
C11 C 0.1615(16) 0.3325(10) 0.5552(10) 0.041(3) Uani 1.000000 .
H13 H 0.1462(16) 0.3033(10) 0.4717(10) 0.049(3) Uiso 1.000000 R
C12 C 0.2165(17) 0.4566(10) 0.6395(10) 0.044(3) Uani 1.000000 .
C13 C 0.1918(12) 0.4193(8) 0.9478(9) 0.025(2) Uani 1.000000 .
C14 C 0.1817(14) 0.4189(9) 1.0571(9) 0.031(2) Uani 1.000000 .
H4a H 0.1299(14) 0.3462(9) 1.0682(9) 0.037(3) Uiso 1.000000 R
C15 C 0.2577(14) 0.5395(9) 1.1456(9) 0.034(2) Uani 1.000000 .
C16 C 0.3085(13) 0.6192(9) 1.0882(9) 0.029(2) Uani 1.000000 .
C17 C 0.3943(14) 0.7569(9) 1.1512(10) 0.030(2) Uani 1.000000 .
C18 C 0.4922(13) 0.8254(9) 1.2638(10) 0.032(2) Uani 1.000000 .
H1e H 0.5202(13) 0.7935(9) 1.3206(10) 0.039(3) Uiso 1.000000 R
C19 C 0.5448(14) 0.9512(9) 1.2822(10) 0.036(3) Uani 1.000000 .
C20 C 0.4758(13) 0.9592(9) 1.1812(10) 0.033(2) Uani 1.000000 .
B1 B 0.2877(16) 0.5892(10) 0.8683(11) 0.031(3) Uani 1.000000 .

loop_
_atom_site_aniso_label
_atom_site_aniso_U_11
_atom_site_aniso_U_22
_atom_site_aniso_U_33
_atom_site_aniso_U_12
_atom_site_aniso_U_13
_atom_site_aniso_U_23
Br1 0.0584(8) 0.0360(7) 0.0556(8) 0.0180(6) 0.0225(7) 0.0209(6)
Br2 0.0963(11) 0.0402(7) 0.0431(8) 0.0057(7) 0.0165(8) 0.0244(6)
Br3 0.0582(8) 0.0442(7) 0.0358(7) 0.0209(6) 0.0194(6) 0.0173(5)
Br4 0.0634(9) 0.0396(7) 0.0443(8) 0.0079(6) 0.0017(7) 0.0126(6)
F1 0.035(3) 0.038(3) 0.050(4) 0.021(3) 0.020(3) 0.027(3)
F2 0.029(3) 0.040(3) 0.041(4) 0.013(3) 0.015(3) 0.018(3)
N1 0.034(5) 0.030(5) 0.035(5) 0.003(4) 0.006(4) 0.019(4)
N2 0.028(5) 0.027(4) 0.033(5) 0.012(4) 0.017(4) 0.015(4)
N3 0.032(5) 0.037(5) 0.022(5) 0.008(4) 0.008(4) 0.007(4)
C1 0.065(9) 0.040(6) 0.045(8) 0.023(6) 0.024(7) 0.019(6)
C2 0.036(6) 0.026(5) 0.042(7) 0.016(5) 0.021(5) 0.017(5)
C3 0.039(6) 0.031(6) 0.039(7) 0.021(5) 0.020(5) 0.015(5)
C4 0.033(6) 0.031(5) 0.032(6) 0.021(5) 0.014(5) 0.016(5)
C5 0.029(6) 0.040(6) 0.034(6) 0.018(5) 0.015(5) 0.022(5)
C6 0.037(6) 0.035(6) 0.024(6) 0.018(5) 0.010(5) 0.010(5)
C7 0.042(7) 0.039(6) 0.035(6) 0.026(5) 0.022(6) 0.019(5)
C8 0.015(5) 0.034(6) 0.042(7) 0.015(4) 0.008(5) 0.019(5)
C9 0.032(6) 0.024(5) 0.039(7) 0.014(4) 0.016(5) 0.012(5)
C10 0.043(7) 0.038(6) 0.032(6) 0.016(5) 0.013(5) 0.013(5)
C11 0.065(8) 0.030(6) 0.031(6) 0.015(5) 0.014(6) 0.015(5)
C12 0.062(8) 0.036(6) 0.041(7) 0.020(6) 0.012(6) 0.022(6)
C13 0.022(5) 0.021(5) 0.036(6) 0.009(4) 0.010(5) 0.014(5)
C14 0.046(7) 0.027(5) 0.034(6) 0.023(5) 0.023(5) 0.017(5)
C15 0.037(6) 0.033(6) 0.031(6) 0.016(5) 0.009(5) 0.010(5)
C16 0.032(6) 0.023(5) 0.039(7) 0.018(4) 0.016(5) 0.014(5)
C17 0.032(6) 0.034(6) 0.039(7) 0.019(5) 0.024(5) 0.022(5)
C18 0.026(6) 0.026(5) 0.040(7) 0.012(4) 0.006(5) 0.008(5)
C19 0.034(6) 0.033(6) 0.037(7) 0.017(5) 0.012(5) 0.008(5)
C20 0.025(6) 0.033(6) 0.046(7) 0.012(5) 0.016(5) 0.018(5)
B1 0.034(7) 0.026(6) 0.043(8) 0.015(5) 0.021(6) 0.018(6)

loop_
_atom_type_symbol
_atom_type_scat_dispersion_real
_atom_type_scat_dispersion_imag
_atom_type_scat_Cromer_Mann_a1
_atom_type_scat_Cromer_Mann_a2
_atom_type_scat_Cromer_Mann_a3
_atom_type_scat_Cromer_Mann_a4
_atom_type_scat_Cromer_Mann_b1
_atom_type_scat_Cromer_Mann_b2
_atom_type_scat_Cromer_Mann_b3
_atom_type_scat_Cromer_Mann_b4
_atom_type_scat_Cromer_Mann_c
_atom_type_scat_source
_atom_type_scat_dispersion_source
B 0.00156 0.00068 2.05450 1.33260 1.09790 0.70680 23.21850 1.02100 60.34980 0.14030 -0.19320 'International Tables Volume C Table 6.1.1.4 (pp. 500-502)' 'Brennan, Cowan, Rev. Sci. Instrum., 1992, 63, 850'
Br -0.38188 2.46625 17.17890 5.23580 5.63770 3.98510 2.17230 16.57960 0.26090 41.43280 2.95570 'International Tables Volume C Table 6.1.1.4 (pp. 500-502)' 'Brennan, Cowan, Rev. Sci. Instrum., 1992, 63, 850'
C 0.00313 0.00162 2.31000 1.02000 1.58860 0.86500 20.84390 10.20750 0.56870 51.65120 0.21560 'International Tables Volume C Table 6.1.1.4 (pp. 500-502)' 'Brennan, Cowan, Rev. Sci. Instrum., 1992, 63, 850'
F 0.01756 0.01033 3.53920 2.64120 1.51700 1.02430 10.28250 4.29440 0.26150 26.14760 0.27760 'International Tables Volume C Table 6.1.1.4 (pp. 500-502)' 'Brennan, Cowan, Rev. Sci. Instrum., 1992, 63, 850'
H 0.00000 0.00000 0.49300 0.32291 0.14019 0.04081 10.51090 26.12570 3.14236 57.79970 0.00304 'International Tables Volume C Table 6.1.1.4 (pp. 500-502)' 'Brennan, Cowan, Rev. Sci. Instrum., 1992, 63, 850'
N 0.00612 0.00332 12.21260 3.13220 2.01250 1.16630 0.00570 9.89330 28.99750 0.58260 -11.52900 'International Tables Volume C Table 6.1.1.4 (pp. 500-502)' 'Brennan, Cowan, Rev. Sci. Instrum., 1992, 63, 850'

loop_
_geom_angle_atom_site_label_1
_geom_angle_atom_site_label_2
_geom_angle_atom_site_label_3
_geom_angle
_geom_angle_site_symmetry_1
_geom_angle_site_symmetry_3
_geom_angle_publ_flag
C12 N1 C9 104.6(8) . . ?
C12 N1 B1 128.8(8) . . ?
B1 N1 C9 126.4(8) . . ?
C13 N2 C16 108.4(7) . . ?
B1 N2 C13 122.6(8) . . ?
B1 N2 C16 128.9(8) . . ?
C17 N3 H4 125.5(6) . . ?
C20 N3 H4 125.5(6) . . ?
C20 N3 C17 109.0(9) . . ?
H15b C1 H15a 109.5 . . ?
H15c C1 H15a 109.5 . . ?
H15c C1 H15b 109.5 . . ?
C2 C1 H15a 109.5 . . ?
C2 C1 H15b 109.5 . . ?
C2 C1 H15c 109.5 . . ?
C3 C2 C1 122.5(10) . . ?
C7 C2 C1 119.3(10) . . ?
C7 C2 C3 118.1(9) . . ?
C2 C3 H17 119.2(6) . . ?
C2 C3 C4 121.6(10) . . ?
H17 C3 C4 119.2(6) . . ?
C3 C4 H7 120.1(6) . . ?
C3 C4 C5 119.7(9) . . ?
C5 C4 H7 120.1(5) . . ?
C6 C5 C4 118.8(9) . . ?
C6 C5 C8 120.3(10) . . ?
C8 C5 C4 120.9(9) . . ?
H14 C6 C5 120.0(6) . . ?
C7 C6 C5 120.0(10) . . ?
C7 C6 H14 120.0(6) . . ?
C2 C7 C6 121.7(10) . . ?
H1c C7 C2 119.1(6) . . ?
H1c C7 C6 119.1(6) . . ?
C9 C8 C5 119.2(9) . . ?
C13 C8 C5 120.8(9) . . ?
C13 C8 C9 120.0(9) . . ?
N1 C9 C8 119.7(9) . . ?
N1 C9 C10 109.2(9) . . ?
C8 C9 C10 131.2(9) . . ?
C9 C10 H6 126.6(6) . . ?
C11 C10 C9 106.9(9) . . ?
C11 C10 H6 126.6(6) . . ?
H13 C11 C10 126.9(6) . . ?
C12 C11 C10 106.2(10) . . ?
C12 C11 H13 126.9(6) . . ?
N1 C12 Br2 121.7(8) . . ?
C11 C12 Br2 125.1(9) . . ?
C11 C12 N1 113.1(9) . . ?
C8 C13 N2 123.4(8) . . ?
C8 C13 C14 129.6(9) . . ?
C14 C13 N2 106.9(8) . . ?
C13 C14 H4a 125.3(5) . . ?
C15 C14 C13 109.4(9) . . ?
C15 C14 H4a 125.3(6) . . ?
Br3 C15 C14 124.6(8) . . ?
Br3 C15 C16 129.1(8) . . ?
C14 C15 C16 106.3(9) . . ?
C15 C16 N2 109.0(8) . . ?
C15 C16 C17 124.2(9) . . ?
C17 C16 N2 126.8(8) . . ?
N3 C17 C16 123.4(10) . . ?
C18 C17 N3 108.1(9) . . ?
C18 C17 C16 128.6(9) . . ?
H1e C18 C17 126.4(6) . . ?
H1e C18 C19 126.4(7) . . ?
C19 C18 C17 107.3(10) . . ?
Br4 C19 C20 124.6(8) . . ?
C18 C19 Br4 126.4(9) . . ?
C18 C19 C20 108.9(10) . . ?
Br1 C20 N3 123.5(8) . . ?
Br1 C20 C19 129.7(8) . . ?
C19 C20 N3 106.8(9) . . ?
F2 B1 F1 109.2(8) . . ?
N1 B1 F1 109.1(9) . . ?
N1 B1 F2 111.6(8) . . ?
N1 B1 N2 107.3(8) . . ?
N2 B1 F1 108.4(8) . . ?
N2 B1 F2 111.0(9) . . ?

loop_
_geom_bond_atom_site_label_1
_geom_bond_atom_site_label_2
_geom_bond_distance
_geom_bond_site_symmetry_2
_geom_bond_publ_flag
Br2 C12 1.875(10) . ?
F1 B1 1.400(12) . ?
F2 B1 1.366(13) . ?
N1 C9 1.406(12) . ?
N1 C12 1.338(13) . ?
N1 B1 1.539(15) . ?
N2 C13 1.409(11) . ?
N2 C16 1.341(12) . ?
N2 B1 1.570(14) . ?
N3 H4 0.8800 . ?
N3 C17 1.372(12) . ?
N3 C20 1.355(13) . ?
C1 H15a 0.9800 . ?
C1 H15b 0.9800 . ?
C1 H15c 0.9800 . ?
C1 C2 1.491(14) . ?
C2 C7 1.386(15) . ?
C3 C2 1.386(14) . ?
C3 H17 0.9500 . ?
C4 C3 1.382(13) . ?
C4 H7 0.9500 . ?
C4 C5 1.407(14) . ?
C5 C6 1.396(14) . ?
C6 H14 0.9500 . ?
C6 C7 1.378(14) . ?
C7 H1c 0.9500 . ?
C8 C5 1.481(13) . ?
C8 C9 1.416(14) . ?
C8 C13 1.380(14) . ?
C10 C9 1.395(14) . ?
C10 H6 0.9500 . ?
C10 C11 1.384(14) . ?
C11 H13 0.9500 . ?
C11 C12 1.369(15) . ?
C14 C13 1.393(13) . ?
C14 H4a 0.9500 . ?
C14 C15 1.366(14) . ?
C15 Br3 1.856(10) . ?
C16 C15 1.431(14) . ?
C16 C17 1.466(13) . ?
C17 C18 1.339(14) . ?
C18 H1e 0.9500 . ?
C19 Br4 1.882(11) . ?
C19 C18 1.382(13) . ?
C19 C20 1.355(15) . ?
C20 Br1 1.831(10) . ?

loop_
_geom_torsion_atom_site_label_1
_geom_torsion_atom_site_label_2
_geom_torsion_atom_site_label_3
_geom_torsion_atom_site_label_4
_geom_torsion
_geom_torsion_site_symmetry_1
_geom_torsion_site_symmetry_2
_geom_torsion_site_symmetry_3
_geom_torsion_site_symmetry_4
_geom_torsion_publ_flag
Br2 C12 N1 C9 177.6(9) . . . . ?
Br2 C12 N1 B1 -8.1(13) . . . . ?
Br2 C12 C11 C10 -179.3(11) . . . . ?
F1 B1 N1 C9 -121.3(8) . . . . ?
F1 B1 N1 C12 65.6(11) . . . . ?
F1 B1 N2 C13 114.3(8) . . . . ?
F1 B1 N2 C16 -61.0(11) . . . . ?
F2 B1 N1 C9 117.8(8) . . . . ?
F2 B1 N1 C12 -55.3(12) . . . . ?
F2 B1 N2 C13 -125.8(8) . . . . ?
F2 B1 N2 C16 58.9(10) . . . . ?
N2 C13 C8 C5 175.7(8) . . . . ?
N2 C13 C8 C9 -4.3(11) . . . . ?
N2 C13 C14 C15 -3.1(8) . . . . ?
N2 C16 C15 Br3 -178.6(5) . . . . ?
N2 C16 C15 C14 -2.1(9) . . . . ?
N2 C16 C17 N3 26.6(11) . . . . ?
N2 C16 C17 C18 -154.0(10) . . . . ?
N2 B1 N1 C9 -4.1(11) . . . . ?
N2 B1 N1 C12 -177.2(8) . . . . ?
N3 C17 C18 C19 -0.8(8) . . . . ?
N3 C20 C19 Br4 179.7(5) . . . . ?
N3 C20 C19 C18 -1.1(8) . . . . ?
C4 C3 C2 C1 178.3(9) . . . . ?
C4 C3 C2 C7 -0.1(11) . . . . ?
C4 C5 C6 C7 -0.6(10) . . . . ?
C4 C5 C8 C9 -46.2(10) . . . . ?
C4 C5 C8 C13 133.8(9) . . . . ?
C5 C6 C7 C2 1.4(11) . . . . ?
C6 C7 C2 C1 -179.5(9) . . . . ?
C6 C7 C2 C3 -1.0(11) . . . . ?
C8 C5 C6 C7 -179.7(8) . . . . ?
C8 C9 N1 C12 -177.9(10) . . . . ?
C8 C9 N1 B1 7.7(12) . . . . ?
C10 C9 N1 C12 1.6(10) . . . . ?
C10 C9 N1 B1 -172.8(8) . . . . ?
C10 C9 C8 C5 -2.7(13) . . . . ?
C10 C9 C8 C13 177.3(11) . . . . ?
C10 C11 C12 N1 -2.0(11) . . . . ?
C14 C13 C8 C5 -1.5(12) . . . . ?
C14 C13 C8 C9 178.5(10) . . . . ?
C16 C15 C14 C13 3.2(9) . . . . ?
C16 C17 N3 C20 179.6(9) . . . . ?
C16 C17 C18 C19 179.7(11) . . . . ?
C17 C18 C19 Br4 -179.6(5) . . . . ?
C17 C18 C19 C20 1.2(9) . . . . ?
